data_7209394
loop_
_publ_author_name
'Mues, C.'
'Schuster, H.U.'

_publ_section_title
;
 Na2 Au As, Na2 Au Sb, K2 Au Sb - drei neue A2 B X-Verbindungen mit
 B-X-Kettenstruktur
;
_journal_name_full
;
Zeitschrift fuer Naturforschung, Teil B. Anorganische Chemie, Organische
 Chemie (33,1978-41,1986)
;
_journal_page_first 1055
_journal_page_last 1058
_journal_volume 35
_journal_year 1980
_chemical_formula_sum 'Au Na2 Sb'
_chemical_name_systematic 'Na2 Au Sb'
_space_group_IT_number 63
_symmetry_space_group_name_Hall '-C 2c 2'
_symmetry_space_group_name_H-M 'C m c m'
_cell_angle_alpha 90
_cell_angle_beta 90
_cell_angle_gamma 90
_cell_formula_units_Z 4
_cell_length_a 9.279
_cell_length_b 7.562
_cell_length_c 5.841
_cell_volume 409.850
_citation_journal_id_ASTM ZNBAD2
_cod_data_source_file gold_311.cif
_cod_data_source_block Au1Na2Sb1
_cod_original_cell_volume 409.8501
_cod_original_formula_sum 'Au1 Na2 Sb1'
_cod_database_code 7209394

loop_
_symmetry_equiv_pos_as_xyz
x,y,z
-x,-y,z+1/2
x,-y,-z
-x,y,-z+1/2
-x,-y,-z
x,y,-z-1/2
-x,y,z
x,-y,z-1/2
x+1/2,y+1/2,z
-x+1/2,-y+1/2,z+1/2
x+1/2,-y+1/2,-z
-x+1/2,y+1/2,-z+1/2
-x+1/2,-y+1/2,-z
x+1/2,y+1/2,-z-1/2
-x+1/2,y+1/2,z
x+1/2,-y+1/2,z-1/2

loop_
_atom_site_label
_atom_site_type_symbol
_atom_site_fract_x
_atom_site_fract_y
_atom_site_fract_z
_atom_site_occupancy
_atom_site_U_iso_or_equiv
Sb1 Sb 0 0.2076 0.25 1 0.0
Au1 Au 0.5 0 0 1 0.0
Na1 Na 0.3225 0.3389 0.25 1 0.0
